data_2230737
loop_
_publ_author_name
'Fun, Hoong-Kun'
'Asik, Safra Izuani Jama'
'Garudachari, B.'
'Isloor, Arun M.'
'Satyanarayan, M. N.'

_publ_section_title
;
 2-(4-Chlorophenyl)-2-oxoethyl 2-methoxybenzoate
;
_journal_coeditor_code IS2727
_journal_issue 7
_journal_name_full 'Acta Crystallographica Section E'
_journal_page_first o1687
_journal_paper_doi 10.1107/S1600536811021246
_journal_volume 67
_journal_year 2011
_chemical_formula_iupac 'C16 H13 Cl O4'
_chemical_formula_moiety 'C16 H13 Cl O4'
_chemical_formula_sum 'C16 H13 Cl O4'
_chemical_formula_weight 304.71
_chemical_name_systematic
;
2-(4-Chlorophenyl)-2-oxoethyl 2-methoxybenzoate
;
_space_group_IT_number 61
_symmetry_cell_setting orthorhombic
_symmetry_space_group_name_Hall '-P 2ac 2ab'
_symmetry_space_group_name_H-M 'P b c a'
_atom_sites_solution_hydrogens geom
_atom_sites_solution_primary direct
_atom_sites_solution_secondary difmap
_audit_creation_method SHELXL-97
_cell_angle_alpha 90.00
_cell_angle_beta 90.00
_cell_angle_gamma 90.00
_cell_formula_units_Z 8
_cell_length_a 7.7207(6)
_cell_length_b 14.4411(12)
_cell_length_c 26.064(2)
_cell_measurement_reflns_used 3855
_cell_measurement_temperature 296(2)
_cell_measurement_theta_max 29.23
_cell_measurement_theta_min 2.93
_cell_volume 2906.0(4)
_computing_cell_refinement 'SAINT (Bruker, 2009)'
_computing_data_collection 'APEX2 (Bruker, 2009)'
_computing_data_reduction 'SAINT (Bruker, 2009)'
_computing_molecular_graphics 'SHELXTL (Sheldrick, 2008)'
_computing_publication_material
;
SHELXTL (Sheldrick, 2008) and PLATON (Spek, 2009)
;
_computing_structure_refinement 'SHELXTL (Sheldrick, 2008)'
_computing_structure_solution 'SHELXTL (Sheldrick, 2008)'
_diffrn_ambient_temperature 296(2)
_diffrn_measured_fraction_theta_full 0.995
_diffrn_measured_fraction_theta_max 0.995
_diffrn_measurement_device_type 'Bruker APEXII DUO CCD area-detector'
_diffrn_measurement_method '\f and \w'
_diffrn_radiation_monochromator graphite
_diffrn_radiation_source 'fine-focus sealed tube'
_diffrn_radiation_type MoK\a
_diffrn_radiation_wavelength 0.71073
_diffrn_reflns_av_R_equivalents 0.0251
_diffrn_reflns_av_sigmaI/netI 0.0215
_diffrn_reflns_limit_h_max 9
_diffrn_reflns_limit_h_min -10
_diffrn_reflns_limit_k_max 20
_diffrn_reflns_limit_k_min -14
_diffrn_reflns_limit_l_max 35
_diffrn_reflns_limit_l_min -36
_diffrn_reflns_number 16215
_diffrn_reflns_theta_full 29.49
_diffrn_reflns_theta_max 29.49
_diffrn_reflns_theta_min 2.93
_diffrn_standards_number 0
_exptl_absorpt_coefficient_mu 0.275
_exptl_absorpt_correction_T_max 0.9495
_exptl_absorpt_correction_T_min 0.8285
_exptl_absorpt_correction_type multi-scan
_exptl_absorpt_process_details '(<i>SADABS</i>; Bruker, 2009)'
_exptl_crystal_colour colourless
_exptl_crystal_density_diffrn 1.393
_exptl_crystal_density_method 'not measured'
_exptl_crystal_description block
_exptl_crystal_F_000 1264
_exptl_crystal_size_max 0.51
_exptl_crystal_size_mid 0.29
_exptl_crystal_size_min 0.19
_refine_diff_density_max 0.166
_refine_diff_density_min -0.352
_refine_ls_extinction_method none
_refine_ls_goodness_of_fit_ref 1.018
_refine_ls_hydrogen_treatment constr
_refine_ls_matrix_type full
_refine_ls_number_parameters 190
_refine_ls_number_reflns 4027
_refine_ls_number_restraints 0
_refine_ls_restrained_S_all 1.018
_refine_ls_R_factor_all 0.0659
_refine_ls_R_factor_gt 0.0410
_refine_ls_shift/su_max 0.001
_refine_ls_shift/su_mean 0.000
_refine_ls_structure_factor_coef Fsqd
_refine_ls_weighting_details 'calc w=1/[\s^2^(Fo^2^)+(0.0471P)^2^+0.6504P] where P=(Fo^2^+2Fc^2^)/3'
_refine_ls_weighting_scheme calc
_refine_ls_wR_factor_gt 0.1010
_refine_ls_wR_factor_ref 0.1160
_reflns_number_gt 2731
_reflns_number_total 4027
_reflns_threshold_expression I>2\s(I)
_cod_data_source_file is2727.cif
_cod_data_source_block I
_cod_database_code 2230737
_cod_database_fobs_code 2230737

loop_
_symmetry_equiv_pos_as_xyz
'x, y, z'
'-x+1/2, -y, z+1/2'
'-x, y+1/2, -z+1/2'
'x+1/2, -y+1/2, -z'
'-x, -y, -z'
'x-1/2, y, -z-1/2'
'x, -y-1/2, z-1/2'
'-x-1/2, y-1/2, z'

loop_
_atom_site_type_symbol
_atom_site_label
_atom_site_fract_x
_atom_site_fract_y
_atom_site_fract_z
_atom_site_U_iso_or_equiv
_atom_site_adp_type
_atom_site_calc_flag
_atom_site_refinement_flags
_atom_site_occupancy
_atom_site_symmetry_multiplicity
_atom_site_disorder_assembly
_atom_site_disorder_group
Cl Cl1 1.18791(7) 0.06652(3) 1.10182(2) 0.08142(19) Uani d . 1 1 . .
O O1 0.45975(15) 0.12921(11) 0.96747(5) 0.0746(4) Uani d . 1 1 . .
O O2 0.49777(16) 0.19520(7) 0.87365(5) 0.0624(3) Uani d . 1 1 . .
O O3 0.46624(16) 0.04491(8) 0.85569(5) 0.0667(3) Uani d . 1 1 . .
O O4 0.19233(15) 0.00492(7) 0.79740(4) 0.0600(3) Uani d . 1 1 . .
C C1 0.9263(2) 0.14336(11) 0.97782(6) 0.0523(4) Uani d . 1 1 . .
H H1A 0.9515 0.1678 0.9457 0.063 Uiso calc R 1 1 . .
C C2 1.0596(2) 0.12582(11) 1.01201(7) 0.0571(4) Uani d . 1 1 . .
H H2A 1.1739 0.1382 1.0031 0.068 Uiso calc R 1 1 . .
C C3 1.0198(2) 0.08973(10) 1.05937(6) 0.0546(4) Uani d . 1 1 . .
C C4 0.8517(2) 0.07047(11) 1.07348(7) 0.0582(4) Uani d . 1 1 . .
H H4A 0.8276 0.0459 1.1057 0.070 Uiso calc R 1 1 . .
C C5 0.7198(2) 0.08809(11) 1.03928(6) 0.0534(4) Uani d . 1 1 . .
H H5A 0.6059 0.0753 1.0485 0.064 Uiso calc R 1 1 . .
C C6 0.75479(19) 0.12480(10) 0.99111(6) 0.0455(3) Uani d . 1 1 . .
C C7 0.6086(2) 0.14152(10) 0.95508(6) 0.0504(4) Uani d . 1 1 . .
C C8 0.6513(2) 0.17422(11) 0.90174(6) 0.0543(4) Uani d . 1 1 . .
H H8A 0.7236 0.2290 0.9037 0.065 Uiso calc R 1 1 . .
H H8B 0.7159 0.1265 0.8839 0.065 Uiso calc R 1 1 . .
C C9 0.4084(2) 0.12187(10) 0.85521(5) 0.0487(3) Uani d . 1 1 . .
C C10 0.2379(2) 0.15154(10) 0.83489(5) 0.0462(3) Uani d . 1 1 . .
C C11 0.1787(2) 0.24124(11) 0.84420(6) 0.0566(4) Uani d . 1 1 . .
H H11A 0.2469 0.2813 0.8635 0.068 Uiso calc R 1 1 . .
C C12 0.0216(3) 0.27210(13) 0.82551(7) 0.0672(5) Uani d . 1 1 . .
H H12A -0.0156 0.3322 0.8321 0.081 Uiso calc R 1 1 . .
C C13 -0.0790(2) 0.21275(13) 0.79706(7) 0.0669(5) Uani d . 1 1 . .
H H13A -0.1847 0.2331 0.7842 0.080 Uiso calc R 1 1 . .
C C14 -0.0255(2) 0.12352(12) 0.78741(6) 0.0594(4) Uani d . 1 1 . .
H H14A -0.0954 0.0842 0.7682 0.071 Uiso calc R 1 1 . .
C C15 0.1320(2) 0.09184(10) 0.80609(5) 0.0475(3) Uani d . 1 1 . .
C C16 0.0868(3) -0.05690(13) 0.76827(8) 0.0822(6) Uani d . 1 1 . .
H H16A 0.1445 -0.1155 0.7650 0.123 Uiso calc R 1 1 . .
H H16B 0.0669 -0.0313 0.7348 0.123 Uiso calc R 1 1 . .
H H16C -0.0221 -0.0655 0.7854 0.123 Uiso calc R 1 1 . .

loop_
_atom_site_aniso_label
_atom_site_aniso_U_11
_atom_site_aniso_U_22
_atom_site_aniso_U_33
_atom_site_aniso_U_12
_atom_site_aniso_U_13
_atom_site_aniso_U_23
Cl1 0.0864(4) 0.0640(3) 0.0939(4) 0.0087(2) -0.0384(3) -0.0086(2)
O1 0.0402(6) 0.1070(11) 0.0766(8) -0.0079(7) 0.0051(6) -0.0064(7)
O2 0.0648(7) 0.0453(6) 0.0772(8) -0.0033(5) -0.0195(6) -0.0001(5)
O3 0.0694(8) 0.0505(6) 0.0802(8) 0.0105(6) -0.0215(6) -0.0133(5)
O4 0.0707(8) 0.0479(6) 0.0615(6) 0.0005(5) -0.0169(5) -0.0098(5)
C1 0.0459(8) 0.0574(8) 0.0537(8) -0.0062(7) 0.0056(7) -0.0057(7)
C2 0.0407(8) 0.0584(9) 0.0721(10) -0.0042(7) 0.0000(7) -0.0136(8)
C3 0.0601(10) 0.0413(7) 0.0623(9) 0.0040(7) -0.0108(8) -0.0124(6)
C4 0.0712(11) 0.0506(8) 0.0529(9) -0.0036(8) 0.0003(8) -0.0043(7)
C5 0.0501(9) 0.0535(8) 0.0566(9) -0.0060(7) 0.0095(7) -0.0071(7)
C6 0.0412(7) 0.0440(7) 0.0513(8) -0.0034(6) 0.0038(6) -0.0112(6)
C7 0.0443(8) 0.0480(7) 0.0590(9) -0.0049(7) 0.0024(7) -0.0121(6)
C8 0.0497(9) 0.0506(8) 0.0626(9) -0.0059(7) -0.0071(7) -0.0005(7)
C9 0.0575(9) 0.0461(8) 0.0426(7) -0.0003(7) -0.0033(6) -0.0024(6)
C10 0.0542(8) 0.0453(7) 0.0390(7) 0.0017(6) -0.0006(6) 0.0012(6)
C11 0.0667(10) 0.0495(8) 0.0535(8) 0.0043(8) -0.0017(7) -0.0030(7)
C12 0.0761(12) 0.0580(10) 0.0674(10) 0.0192(9) 0.0019(9) 0.0036(8)
C13 0.0600(10) 0.0755(11) 0.0653(10) 0.0117(9) -0.0070(9) 0.0138(9)
C14 0.0608(10) 0.0640(10) 0.0532(9) -0.0026(8) -0.0110(7) 0.0066(7)
C15 0.0560(9) 0.0487(7) 0.0377(7) 0.0005(7) -0.0012(6) 0.0033(6)
C16 0.1015(16) 0.0592(10) 0.0859(13) -0.0046(11) -0.0344(12) -0.0164(9)

loop_
_atom_type_symbol
_atom_type_description
_atom_type_scat_dispersion_real
_atom_type_scat_dispersion_imag
_atom_type_scat_source
C C 0.0033 0.0016 'International Tables Vol C Tables 4.2.6.8 and 6.1.1.4'
H H 0.0000 0.0000 'International Tables Vol C Tables 4.2.6.8 and 6.1.1.4'
O O 0.0106 0.0060 'International Tables Vol C Tables 4.2.6.8 and 6.1.1.4'
Cl Cl 0.1484 0.1585 'International Tables Vol C Tables 4.2.6.8 and 6.1.1.4'

loop_
_geom_angle_atom_site_label_1
_geom_angle_atom_site_label_2
_geom_angle_atom_site_label_3
_geom_angle_site_symmetry_1
_geom_angle_site_symmetry_3
_geom_angle
_geom_angle_publ_flag
C9 O2 C8 . . 116.12(12) ?
C15 O4 C16 . . 118.10(13) ?
C2 C1 C6 . . 120.70(15) ?
C2 C1 H1A . . 119.6 ?
C6 C1 H1A . . 119.6 ?
C3 C2 C1 . . 118.78(15) ?
C3 C2 H2A . . 120.6 ?
C1 C2 H2A . . 120.6 ?
C2 C3 C4 . . 121.79(15) ?
C2 C3 Cl1 . . 118.55(14) ?
C4 C3 Cl1 . . 119.66(14) ?
C3 C4 C5 . . 119.14(16) ?
C3 C4 H4A . . 120.4 ?
C5 C4 H4A . . 120.4 ?
C4 C5 C6 . . 120.75(15) ?
C4 C5 H5A . . 119.6 ?
C6 C5 H5A . . 119.6 ?
C5 C6 C1 . . 118.84(15) ?
C5 C6 C7 . . 118.98(14) ?
C1 C6 C7 . . 122.17(14) ?
O1 C7 C6 . . 121.98(15) ?
O1 C7 C8 . . 120.12(15) ?
C6 C7 C8 . . 117.90(13) ?
O2 C8 C7 . . 111.06(14) ?
O2 C8 H8A . . 109.4 ?
C7 C8 H8A . . 109.4 ?
O2 C8 H8B . . 109.4 ?
C7 C8 H8B . . 109.4 ?
H8A C8 H8B . . 108.0 ?
O3 C9 O2 . . 122.20(15) ?
O3 C9 C10 . . 127.08(14) ?
O2 C9 C10 . . 110.71(12) ?
C11 C10 C15 . . 118.16(14) ?
C11 C10 C9 . . 119.82(14) ?
C15 C10 C9 . . 122.02(13) ?
C12 C11 C10 . . 121.74(16) ?
C12 C11 H11A . . 119.1 ?
C10 C11 H11A . . 119.1 ?
C13 C12 C11 . . 119.05(16) ?
C13 C12 H12A . . 120.5 ?
C11 C12 H12A . . 120.5 ?
C12 C13 C14 . . 120.86(17) ?
C12 C13 H13A . . 119.6 ?
C14 C13 H13A . . 119.6 ?
C13 C14 C15 . . 120.51(17) ?
C13 C14 H14A . . 119.7 ?
C15 C14 H14A . . 119.7 ?
O4 C15 C14 . . 123.15(14) ?
O4 C15 C10 . . 117.17(14) ?
C14 C15 C10 . . 119.67(15) ?
O4 C16 H16A . . 109.5 ?
O4 C16 H16B . . 109.5 ?
H16A C16 H16B . . 109.5 ?
O4 C16 H16C . . 109.5 ?
H16A C16 H16C . . 109.5 ?
H16B C16 H16C . . 109.5 ?

loop_
_geom_bond_atom_site_label_1
_geom_bond_atom_site_label_2
_geom_bond_site_symmetry_2
_geom_bond_distance
_geom_bond_publ_flag
Cl1 C3 . 1.7380(17) ?
O1 C7 . 1.2069(19) ?
O2 C9 . 1.3521(18) ?
O2 C8 . 1.426(2) ?
O3 C9 . 1.1978(18) ?
O4 C15 . 1.3579(18) ?
O4 C16 . 1.428(2) ?
C1 C2 . 1.384(2) ?
C1 C6 . 1.395(2) ?
C1 H1A . 0.9300 ?
C2 C3 . 1.375(2) ?
C2 H2A . 0.9300 ?
C3 C4 . 1.377(3) ?
C4 C5 . 1.377(2) ?
C4 H4A . 0.9300 ?
C5 C6 . 1.390(2) ?
C5 H5A . 0.9300 ?
C6 C7 . 1.488(2) ?
C7 C8 . 1.505(2) ?
C8 H8A . 0.9700 ?
C8 H8B . 0.9700 ?
C9 C10 . 1.482(2) ?
C10 C11 . 1.395(2) ?
C10 C15 . 1.406(2) ?
C11 C12 . 1.381(2) ?
C11 H11A . 0.9300 ?
C12 C13 . 1.374(3) ?
C12 H12A . 0.9300 ?
C13 C14 . 1.376(3) ?
C13 H13A . 0.9300 ?
C14 C15 . 1.388(2) ?
C14 H14A . 0.9300 ?
C16 H16A . 0.9600 ?
C16 H16B . 0.9600 ?
C16 H16C . 0.9600 ?

loop_
_geom_hbond_atom_site_label_D
_geom_hbond_atom_site_label_H
_geom_hbond_atom_site_label_A
_geom_hbond_site_symmetry_A
_geom_hbond_distance_DH
_geom_hbond_distance_HA
_geom_hbond_distance_DA
_geom_hbond_angle_DHA
_geom_hbond_publ_flag
C2 H2A O1 1_655 0.9300 2.4000 3.301(2) 164.00 yes

loop_
_geom_torsion_atom_site_label_1
_geom_torsion_atom_site_label_2
_geom_torsion_atom_site_label_3
_geom_torsion_atom_site_label_4
_geom_torsion_site_symmetry_1
_geom_torsion_site_symmetry_2
_geom_torsion_site_symmetry_3
_geom_torsion_site_symmetry_4
_geom_torsion
_geom_torsion_publ_flag
C6 C1 C2 C3 . . . . 0.0(2) ?
C1 C2 C3 C4 . . . . 0.2(2) ?
C1 C2 C3 Cl1 . . . . 179.21(12) ?
C2 C3 C4 C5 . . . . -0.2(2) ?
Cl1 C3 C4 C5 . . . . -179.21(12) ?
C3 C4 C5 C6 . . . . 0.0(2) ?
C4 C5 C6 C1 . . . . 0.2(2) ?
C4 C5 C6 C7 . . . . 179.14(14) ?
C2 C1 C6 C5 . . . . -0.2(2) ?
C2 C1 C6 C7 . . . . -179.12(14) ?
C5 C6 C7 O1 . . . . 4.4(2) ?
C1 C6 C7 O1 . . . . -176.70(15) ?
C5 C6 C7 C8 . . . . -175.29(13) ?
C1 C6 C7 C8 . . . . 3.6(2) ?
C9 O2 C8 C7 . . . . -77.10(17) ?
O1 C7 C8 O2 . . . . 5.8(2) ?
C6 C7 C8 O2 . . . . -174.59(12) ?
C8 O2 C9 O3 . . . . -10.5(2) ?
C8 O2 C9 C10 . . . . 170.17(13) ?
O3 C9 C10 C11 . . . . 170.24(16) ?
O2 C9 C10 C11 . . . . -10.50(19) ?
O3 C9 C10 C15 . . . . -9.9(2) ?
O2 C9 C10 C15 . . . . 169.40(13) ?
C15 C10 C11 C12 . . . . -0.7(2) ?
C9 C10 C11 C12 . . . . 179.24(15) ?
C10 C11 C12 C13 . . . . 0.1(3) ?
C11 C12 C13 C14 . . . . 0.4(3) ?
C12 C13 C14 C15 . . . . -0.3(3) ?
C16 O4 C15 C14 . . . . -1.0(2) ?
C16 O4 C15 C10 . . . . 179.95(16) ?
C13 C14 C15 O4 . . . . -179.34(15) ?
C13 C14 C15 C10 . . . . -0.3(2) ?
C11 C10 C15 O4 . . . . 179.86(13) ?
C9 C10 C15 O4 . . . . 0.0(2) ?
C11 C10 C15 C14 . . . . 0.7(2) ?
C9 C10 C15 C14 . . . . -179.15(14) ?

loop_
_cod_related_entry_id
_cod_related_entry_database
_cod_related_entry_code
1 ChemSpider 508679
